data_2106498
loop_
_publ_author_name
'Diehl, R.'
'Carpentier, C.D.'

_publ_section_title
;
 The structural chemistry of indium phosphorous chalkogenides
;
_journal_name_full 'Acta Crystallographica B (24,1968-38,1982)'
_journal_page_first 1097
_journal_page_last 1105
_journal_volume 34
_journal_year 1978
_chemical_formula_sum 'In P S4'
_space_group_IT_number 82
_symmetry_space_group_name_Hall 'I -4'
_symmetry_space_group_name_H-M 'I -4'
_cell_angle_alpha 90
_cell_angle_beta 90
_cell_angle_gamma 90
_cell_formula_units_Z 2
_cell_length_a 5.623
_cell_length_b 5.623
_cell_length_c 9.058
_cell_volume 286.397
_citation_journal_id_ASTM ACBCAR
_cod_data_source_file Diehl_ACBCAR_1978_400.cif
_cod_data_source_block In1P1S4
_cod_original_formula_sum 'In1 P1 S4'
_cod_database_code 2106498

loop_
_symmetry_equiv_pos_as_xyz
x,y,z
y,-x,-z
-x,-y,z
-y,x,-z
x+1/2,y+1/2,z+1/2
y+1/2,-x+1/2,-z+1/2
-x+1/2,-y+1/2,z+1/2
-y+1/2,x+1/2,-z+1/2

loop_
_atom_site_label
_atom_site_type_symbol
_atom_site_fract_x
_atom_site_fract_y
_atom_site_fract_z
_atom_site_occupancy
_atom_site_U_iso_or_equiv
S1 S-2 0.3057 0.2389 0.1302 1 0.0
In1 In+3 0 0 0 1 0.0
P1 P+5 0 0.5 0.75 1 0.0
